data_7717527
loop_
_publ_author_name
'Kumar, Ashish'
'Kim, Dooyoung'
'Nguyen, Giao'
'Jiang, Chenggang'
'Chakraborty, Soumi'
'Teets, Thomas S.'

_publ_section_title
;
 Photophysical properties of three-coordinate heteroleptic Cu(I)
 &#x3b2;-diketiminate triarylphosphine complexes.
;
_journal_name_full 'Dalton transactions (Cambridge, England : 2003)'
_journal_paper_doi 10.1039/d4dt02681k
_journal_year 2024
_chemical_formula_sum 'C53 H68 Cu N2 O3 P'
_chemical_formula_weight 875.60
_space_group_crystal_system triclinic
_space_group_IT_number 2
_space_group_name_Hall '-P 1'
_space_group_name_H-M_alt 'P -1'
_atom_sites_solution_hydrogens geom
_audit_creation_method SHELXL-2018/3
_audit_update_record
;
2024-09-06 deposited with the CCDC.	2024-11-11 downloaded from the CCDC.
;
_cell_angle_alpha 104.706(5)
_cell_angle_beta 90.348(5)
_cell_angle_gamma 101.897(5)
_cell_formula_units_Z 2
_cell_length_a 11.644(5)
_cell_length_b 13.759(5)
_cell_length_c 16.739(6)
_cell_measurement_reflns_used 6344
_cell_measurement_temperature 123(2)
_cell_measurement_theta_max 24.03
_cell_measurement_theta_min 2.52
_cell_volume 2533.3(17)
_computing_cell_refinement 'Bruker SAINT'
_computing_data_collection 'Bruker APEX2'
_computing_data_reduction 'Bruker SAINT'
_computing_molecular_graphics 'Bruker SHELXTL'
_computing_publication_material 'Bruker SHELXTL'
_computing_structure_refinement 'SHELXL-2018/3 (Sheldrick, 2018)'
_computing_structure_solution 'SHELXT 2018/2 (Sheldrick, 2018)'
_diffrn_ambient_temperature 123(2)
_diffrn_measured_fraction_theta_full 0.999
_diffrn_measured_fraction_theta_max 0.998
_diffrn_measurement_device_type 'Bruker APEX-II CCD'
_diffrn_measurement_method '\f and \w scans'
_diffrn_radiation_type MoK\a
_diffrn_radiation_wavelength 0.71073
_diffrn_reflns_av_R_equivalents 0.0526
_diffrn_reflns_av_unetI/netI 0.0596
_diffrn_reflns_Laue_measured_fraction_full 0.999
_diffrn_reflns_Laue_measured_fraction_max 0.998
_diffrn_reflns_limit_h_max 13
_diffrn_reflns_limit_h_min -14
_diffrn_reflns_limit_k_max 17
_diffrn_reflns_limit_k_min -17
_diffrn_reflns_limit_l_max 21
_diffrn_reflns_limit_l_min -21
_diffrn_reflns_number 34092
_diffrn_reflns_point_group_measured_fraction_full 0.999
_diffrn_reflns_point_group_measured_fraction_max 0.998
_diffrn_reflns_theta_full 25.242
_diffrn_reflns_theta_max 26.732
_diffrn_reflns_theta_min 1.736
_exptl_absorpt_coefficient_mu 0.504
_exptl_absorpt_correction_T_max 0.7456
_exptl_absorpt_correction_T_min 0.6867
_exptl_absorpt_correction_type multi-scan
_exptl_absorpt_process_details sadabs
_exptl_crystal_colour colourless
_exptl_crystal_density_diffrn 1.148
_exptl_crystal_description plate
_exptl_crystal_F_000 936
_exptl_crystal_size_max 0.420
_exptl_crystal_size_mid 0.400
_exptl_crystal_size_min 0.230
_refine_diff_density_max 1.272
_refine_diff_density_min -0.382
_refine_diff_density_rms 0.077
_refine_ls_extinction_method none
_refine_ls_goodness_of_fit_ref 1.051
_refine_ls_hydrogen_treatment constr
_refine_ls_matrix_type full
_refine_ls_number_parameters 582
_refine_ls_number_reflns 10746
_refine_ls_number_restraints 55
_refine_ls_restrained_S_all 1.065
_refine_ls_R_factor_all 0.0644
_refine_ls_R_factor_gt 0.0488
_refine_ls_shift/su_max 0.000
_refine_ls_shift/su_mean 0.000
_refine_ls_structure_factor_coef Fsqd
_refine_ls_weighting_details 'w=1/[\s^2^(Fo^2^)+(0.0754P)^2^+1.4460P] where P=(Fo^2^+2Fc^2^)/3'
_refine_ls_weighting_scheme calc
_refine_ls_wR_factor_gt 0.1356
_refine_ls_wR_factor_ref 0.1483
_reflns_Friedel_coverage 0.000
_reflns_number_gt 8533
_reflns_number_total 10746
_reflns_threshold_expression 'I > 2\s(I)'
_cod_data_source_file d4dt02681k2.cif
_cod_data_source_block Cu10
_cod_database_code 7717527
_shelx_shelxl_version_number 2018/3
_shelx_space_group_comment
; 
The symmetry employed for this shelxl refinement is uniquely defined 
by the following loop, which should always be used as a source of 
symmetry information in preference to the above space-group names. 
They are only intended as comments. 
;
_shelx_estimated_absorpt_t_min 0.816
_shelx_estimated_absorpt_t_max 0.893

loop_
_space_group_symop_operation_xyz
'x, y, z'
'-x, -y, -z'

loop_
_atom_site_label
_atom_site_type_symbol
_atom_site_fract_x
_atom_site_fract_y
_atom_site_fract_z
_atom_site_U_iso_or_equiv
_atom_site_adp_type
_atom_site_occupancy
_atom_site_site_symmetry_order
_atom_site_calc_flag
_atom_site_refinement_flags_posn
_atom_site_refinement_flags_adp
_atom_site_refinement_flags_occupancy
_atom_site_disorder_assembly
_atom_site_disorder_group
P1 P 0.63455(6) 0.60686(5) 0.34204(4) 0.01812(15) Uani 1 1 d . . . . .
Cu1 Cu 0.70224(3) 0.67459(2) 0.24344(2) 0.01722(10) Uani 1 1 d . . . . .
N1 N 0.70915(19) 0.81376(15) 0.23260(13) 0.0202(4) Uani 1 1 d . . . . .
N2 N 0.75414(18) 0.61491(16) 0.13440(13) 0.0186(4) Uani 1 1 d . . . . .
O1 O 0.15891(18) 0.34206(16) 0.22507(14) 0.0376(5) Uani 1 1 d . . . . .
O2 O 0.9151(2) 0.32995(16) 0.43865(13) 0.0377(5) Uani 1 1 d . . . . .
O3 O 0.5560(2) 0.86775(15) 0.67344(12) 0.0359(5) Uani 1 1 d . . . . .
C1 C 0.7394(3) 0.9481(2) 0.15572(19) 0.0323(7) Uani 1 1 d . . . . .
H1A H 0.677965 0.976265 0.187611 0.049 Uiso 1 1 calc R U . . .
H1B H 0.727837 0.948089 0.097675 0.049 Uiso 1 1 calc R U . . .
H1C H 0.816699 0.990625 0.178154 0.049 Uiso 1 1 calc R U . . .
C2 C 0.7327(2) 0.83826(19) 0.16153(16) 0.0212(5) Uani 1 1 d . . . . .
C3 C 0.7571(2) 0.7694(2) 0.08999(16) 0.0228(5) Uani 1 1 d . . . . .
H3 H 0.763040 0.794482 0.041956 0.027 Uiso 1 1 calc R U . . .
C4 C 0.7741(2) 0.66898(19) 0.07827(16) 0.0201(5) Uani 1 1 d . . . . .
C5 C 0.8230(3) 0.6239(2) -0.00314(17) 0.0299(6) Uani 1 1 d . . . . .
H5A H 0.907686 0.629558 0.005299 0.045 Uiso 1 1 calc R U . . .
H5B H 0.808902 0.661635 -0.043339 0.045 Uiso 1 1 calc R U . . .
H5C H 0.783918 0.551289 -0.024079 0.045 Uiso 1 1 calc R U . . .
C11 C 0.6955(2) 0.89304(18) 0.30409(16) 0.0217(5) Uani 1 1 d . . . . .
C12 C 0.7949(3) 0.95873(19) 0.35047(17) 0.0266(6) Uani 1 1 d . . . . .
C13 C 0.7780(3) 1.0337(2) 0.42029(18) 0.0334(7) Uani 1 1 d . . . . .
H13 H 0.844560 1.078827 0.452447 0.040 Uiso 1 1 calc R U . . .
C14 C 0.6668(3) 1.0438(2) 0.44371(18) 0.0343(7) Uani 1 1 d . . . . .
H14 H 0.657253 1.096439 0.490770 0.041 Uiso 1 1 calc R U . . .
C15 C 0.5692(3) 0.9771(2) 0.39860(18) 0.0300(6) Uani 1 1 d . . . . .
H15 H 0.492809 0.983314 0.415768 0.036 Uiso 1 1 calc R U . . .
C16 C 0.5814(2) 0.90078(19) 0.32820(17) 0.0243(6) Uani 1 1 d . . . . .
C21 C 0.7951(2) 0.52090(19) 0.12127(15) 0.0203(5) Uani 1 1 d . . . . .
C22 C 0.9134(2) 0.5263(2) 0.14425(16) 0.0234(6) Uani 1 1 d . . . . .
C23 C 0.9524(3) 0.4354(2) 0.13722(17) 0.0279(6) Uani 1 1 d . . . . .
H23 H 1.031645 0.438689 0.153692 0.033 Uiso 1 1 calc R U . . .
C24 C 0.8778(3) 0.3409(2) 0.10676(18) 0.0315(7) Uani 1 1 d . . . . .
H24 H 0.905763 0.279588 0.101565 0.038 Uiso 1 1 calc R U . . .
C25 C 0.7617(3) 0.3359(2) 0.08371(18) 0.0289(6) Uani 1 1 d . . . . .
H25 H 0.710592 0.270497 0.062693 0.035 Uiso 1 1 calc R U . . .
C26 C 0.7183(2) 0.4248(2) 0.09077(16) 0.0241(6) Uani 1 1 d . . . . .
C31 C 0.4932(2) 0.51984(18) 0.30638(15) 0.0192(5) Uani 1 1 d . . . . .
C32 C 0.4236(2) 0.53873(19) 0.24637(16) 0.0238(6) Uani 1 1 d . . . . .
H32 H 0.453205 0.593678 0.222265 0.029 Uiso 1 1 calc R U . . .
C33 C 0.3128(2) 0.4794(2) 0.22139(18) 0.0268(6) Uani 1 1 d . . . . .
H33 H 0.266017 0.494535 0.181380 0.032 Uiso 1 1 calc R U . . .
C34 C 0.2693(2) 0.3970(2) 0.25478(17) 0.0251(6) Uani 1 1 d . . . . .
C35 C 0.3376(2) 0.3753(2) 0.31358(17) 0.0254(6) Uani 1 1 d . . . . .
H35 H 0.308823 0.318885 0.336273 0.031 Uiso 1 1 calc R U . . .
C36 C 0.4487(2) 0.43698(19) 0.33879(16) 0.0230(6) Uani 1 1 d . . . . .
H36 H 0.495350 0.422266 0.379128 0.028 Uiso 1 1 calc R U . . .
C37 C 0.1080(3) 0.2612(3) 0.2607(3) 0.0501(9) Uani 1 1 d . . . . .
H37A H 0.157681 0.210425 0.252345 0.075 Uiso 1 1 calc R U . . .
H37B H 0.029540 0.228180 0.234168 0.075 Uiso 1 1 calc R U . . .
H37C H 0.101773 0.289271 0.320053 0.075 Uiso 1 1 calc R U . . .
C41 C 0.7195(2) 0.52598(19) 0.37751(16) 0.0202(5) Uani 1 1 d . . . . .
C42 C 0.7662(3) 0.4562(2) 0.31813(17) 0.0276(6) Uani 1 1 d . . . . .
H42 H 0.754141 0.453020 0.261273 0.033 Uiso 1 1 calc R U . . .
C43 C 0.8296(3) 0.3917(2) 0.34005(18) 0.0321(7) Uani 1 1 d . . . . .
H43 H 0.859327 0.343937 0.298386 0.038 Uiso 1 1 calc R U . . .
C44 C 0.8502(2) 0.3963(2) 0.42365(18) 0.0274(6) Uani 1 1 d . . . . .
C45 C 0.8059(2) 0.4662(2) 0.48400(17) 0.0259(6) Uani 1 1 d . . . . .
H45 H 0.820298 0.470824 0.540914 0.031 Uiso 1 1 calc R U . . .
C46 C 0.7402(2) 0.5296(2) 0.46052(16) 0.0236(6) Uani 1 1 d . . . . .
H46 H 0.708739 0.576240 0.502008 0.028 Uiso 1 1 calc R U . . .
C47 C 0.9330(3) 0.3289(2) 0.52272(19) 0.0388(8) Uani 1 1 d . . . . .
H47A H 0.971633 0.398017 0.555269 0.058 Uiso 1 1 calc R U . . .
H47B H 0.982824 0.280416 0.525725 0.058 Uiso 1 1 calc R U . . .
H47C H 0.857007 0.307651 0.544948 0.058 Uiso 1 1 calc R U . . .
C51 C 0.6008(2) 0.68925(19) 0.43891(16) 0.0205(5) Uani 1 1 d . . . . .
C52 C 0.6857(2) 0.7759(2) 0.48052(17) 0.0259(6) Uani 1 1 d . . . . .
H52 H 0.756702 0.794628 0.455103 0.031 Uiso 1 1 calc R U . . .
C53 C 0.6680(3) 0.8346(2) 0.55766(18) 0.0292(6) Uani 1 1 d . . . . .
H53 H 0.727253 0.892213 0.585191 0.035 Uiso 1 1 calc R U . . .
C54 C 0.5633(3) 0.80950(19) 0.59549(16) 0.0253(6) Uani 1 1 d . . . . .
C55 C 0.4749(2) 0.72837(19) 0.55355(17) 0.0247(6) Uani 1 1 d . . . . .
H55 H 0.401497 0.713405 0.577247 0.030 Uiso 1 1 calc R U . . .
C56 C 0.4948(2) 0.66888(19) 0.47609(16) 0.0221(5) Uani 1 1 d . . . . .
H56 H 0.434236 0.612804 0.447812 0.026 Uiso 1 1 calc R U . . .
C57 C 0.4512(3) 0.8406(2) 0.7145(2) 0.0454(9) Uani 1 1 d . . . . .
H57A H 0.383321 0.848374 0.683574 0.068 Uiso 1 1 calc R U . . .
H57B H 0.457850 0.885945 0.770629 0.068 Uiso 1 1 calc R U . . .
H57C H 0.440653 0.769058 0.717201 0.068 Uiso 1 1 calc R U . . .
C61 C 1.0032(3) 1.0521(3) 0.3370(3) 0.0591(11) Uani 1 1 d . . . . .
H61A H 0.967709 1.094461 0.309276 0.089 Uiso 1 1 calc R U . . .
H61B H 1.077326 1.041654 0.312461 0.089 Uiso 1 1 calc R U . . .
H61C H 1.018383 1.086843 0.396043 0.089 Uiso 1 1 calc R U . . .
C62 C 0.9193(3) 0.9483(2) 0.32640(19) 0.0324(7) Uani 1 1 d . . . . .
H62 H 0.914331 0.910363 0.266575 0.039 Uiso 1 1 calc R U . . .
C63 C 0.9673(3) 0.8851(3) 0.3756(3) 0.0543(10) Uani 1 1 d . . . . .
H63A H 0.966918 0.917616 0.434923 0.082 Uiso 1 1 calc R U . . .
H63B H 1.048014 0.881434 0.361131 0.082 Uiso 1 1 calc R U . . .
H63C H 0.918021 0.815480 0.362651 0.082 Uiso 1 1 calc R U . . .
C71 C 0.4298(3) 0.8723(3) 0.2111(2) 0.0436(8) Uani 1 1 d . . . . .
H71A H 0.404702 0.936137 0.237132 0.065 Uiso 1 1 calc R U . . .
H71B H 0.363287 0.822101 0.178343 0.065 Uiso 1 1 calc R U . . .
H71C H 0.493504 0.886568 0.174953 0.065 Uiso 1 1 calc R U . . .
C72 C 0.4735(2) 0.8288(2) 0.27800(18) 0.0294(6) Uani 1 1 d . . . . .
H72 H 0.497921 0.763806 0.249163 0.035 Uiso 1 1 calc R U . . .
C73 C 0.3726(3) 0.7995(2) 0.3308(2) 0.0385(7) Uani 1 1 d . . . . .
H73A H 0.402560 0.778207 0.376969 0.058 Uiso 1 1 calc R U . . .
H73B H 0.313149 0.742647 0.296867 0.058 Uiso 1 1 calc R U . . .
H73C H 0.337201 0.858989 0.352383 0.058 Uiso 1 1 calc R U . . .
C81 C 1.0355(3) 0.6378(3) 0.27043(19) 0.0426(8) Uani 1 1 d . . . . .
H81A H 0.965359 0.630747 0.302286 0.064 Uiso 1 1 calc R U . . .
H81B H 1.087326 0.705255 0.294022 0.064 Uiso 1 1 calc R U . . .
H81C H 1.077322 0.583535 0.272651 0.064 Uiso 1 1 calc R U . . .
C82 C 0.9989(2) 0.6285(2) 0.18012(18) 0.0295(6) Uani 1 1 d . . . . .
H82 H 0.957034 0.684862 0.179439 0.035 Uiso 1 1 calc R U . . .
C83 C 1.1072(3) 0.6423(3) 0.1290(2) 0.0380(7) Uani 1 1 d . . . . .
H83A H 1.151277 0.589163 0.130342 0.057 Uiso 1 1 calc R U . . .
H83B H 1.157594 0.710410 0.152348 0.057 Uiso 1 1 calc R U . . .
H83C H 1.081932 0.636039 0.071621 0.057 Uiso 1 1 calc R U . . .
C91 C 0.5707(3) 0.3836(3) -0.0300(2) 0.0451(8) Uani 1 1 d . . . . .
H91A H 0.615938 0.438087 -0.052343 0.068 Uiso 1 1 calc R U . . .
H91B H 0.486881 0.373800 -0.045339 0.068 Uiso 1 1 calc R U . . .
H91C H 0.596692 0.319349 -0.052861 0.068 Uiso 1 1 calc R U . . .
C92 C 0.5901(2) 0.4142(2) 0.06407(18) 0.0282(6) Uani 1 1 d . . . . .
H92 H 0.569559 0.482910 0.085323 0.034 Uiso 1 1 calc R U . . .
C93 C 0.5060(3) 0.3366(2) 0.0997(2) 0.0381(7) Uani 1 1 d . . . . .
H93A H 0.424671 0.340261 0.088019 0.057 Uiso 1 1 calc R U . . .
H93B H 0.522549 0.352975 0.159628 0.057 Uiso 1 1 calc R U . . .
H93C H 0.517209 0.267058 0.074080 0.057 Uiso 1 1 calc R U . . .
C5S C 0.6176(9) 0.9788(8) -0.0493(5) 0.084(2) Uani 0.5 1 d D U P A -1
C6S C 0.5511(9) 1.0352(6) 0.0001(5) 0.073(2) Uani 0.5 1 d D U P A -1
H6S1 H 0.472397 0.992832 0.000255 0.109 Uiso 0.5 1 calc R U P A -1
H6S2 H 0.587578 1.059073 0.056510 0.109 Uiso 0.5 1 calc R U P A -1
H6S3 H 0.545062 1.094607 -0.020567 0.109 Uiso 0.5 1 calc R U P A -1
C4S C 0.7318(9) 1.0374(9) -0.0511(6) 0.097(2) Uani 0.5 1 d D U P A -1
H4S1 H 0.768378 1.062028 0.005981 0.116 Uiso 0.5 1 calc R U P A -1
H4S2 H 0.725539 1.098591 -0.070290 0.116 Uiso 0.5 1 calc R U P A -1
C3S C 0.8087(11) 0.9816(12) -0.1042(8) 0.142(4) Uani 0.5 1 d D U P A -1
H3S1 H 0.815895 0.919979 -0.085946 0.171 Uiso 0.5 1 calc R U P A -1
H3S2 H 0.774936 0.958661 -0.162046 0.171 Uiso 0.5 1 calc R U P A -1
C2S C 0.9165(13) 1.0445(14) -0.1000(8) 0.166(4) Uani 0.5 1 d D U P A -1
H2S1 H 0.909514 1.114460 -0.101825 0.199 Uiso 0.5 1 calc R U P A -1
H2S2 H 0.963475 1.016722 -0.146006 0.199 Uiso 0.5 1 calc R U P A -1
C1S C 0.9691(10) 1.0459(11) -0.0209(8) 0.120(4) Uani 0.5 1 d D U P A -1
H1S1 H 1.048155 1.090021 -0.012344 0.180 Uiso 0.5 1 calc R U P A -1
H1S2 H 0.920508 1.072890 0.023418 0.180 Uiso 0.5 1 calc R U P A -1
H1S3 H 0.974072 0.975871 -0.020438 0.180 Uiso 0.5 1 calc R U P A -1

loop_
_atom_site_aniso_label
_atom_site_aniso_U_11
_atom_site_aniso_U_22
_atom_site_aniso_U_33
_atom_site_aniso_U_23
_atom_site_aniso_U_13
_atom_site_aniso_U_12
P1 0.0202(3) 0.0200(3) 0.0149(3) 0.0058(2) 0.0027(3) 0.0042(2)
Cu1 0.01791(17) 0.01919(16) 0.01518(17) 0.00548(12) 0.00328(12) 0.00405(12)
N1 0.0207(11) 0.0212(10) 0.0182(11) 0.0045(8) 0.0033(9) 0.0045(8)
N2 0.0173(11) 0.0232(10) 0.0159(11) 0.0049(8) 0.0016(8) 0.0063(8)
O1 0.0255(11) 0.0373(11) 0.0513(14) 0.0230(10) -0.0082(10) -0.0042(9)
O2 0.0477(14) 0.0402(11) 0.0329(12) 0.0135(10) -0.0034(10) 0.0220(10)
O3 0.0501(13) 0.0298(10) 0.0227(11) -0.0029(8) 0.0082(9) 0.0091(9)
C1 0.0452(18) 0.0296(14) 0.0270(16) 0.0138(12) 0.0075(13) 0.0108(13)
C2 0.0202(13) 0.0242(12) 0.0206(13) 0.0101(10) 0.0016(10) 0.0026(10)
C3 0.0252(14) 0.0284(13) 0.0172(13) 0.0104(11) 0.0041(11) 0.0058(11)
C4 0.0162(12) 0.0270(12) 0.0162(13) 0.0050(10) -0.0001(10) 0.0035(10)
C5 0.0364(16) 0.0383(15) 0.0178(14) 0.0088(12) 0.0084(12) 0.0122(13)
C11 0.0292(14) 0.0166(11) 0.0207(13) 0.0076(10) 0.0043(11) 0.0049(10)
C12 0.0335(16) 0.0208(12) 0.0246(15) 0.0087(11) 0.0009(12) 0.0005(11)
C13 0.0440(18) 0.0255(14) 0.0254(16) 0.0044(12) -0.0037(13) -0.0013(13)
C14 0.051(2) 0.0266(14) 0.0237(16) 0.0022(12) 0.0039(14) 0.0104(13)
C15 0.0376(17) 0.0261(13) 0.0267(15) 0.0045(11) 0.0080(13) 0.0103(12)
C16 0.0294(15) 0.0211(12) 0.0237(14) 0.0077(10) 0.0040(11) 0.0059(11)
C21 0.0227(13) 0.0271(12) 0.0133(12) 0.0048(10) 0.0035(10) 0.0105(10)
C22 0.0242(14) 0.0321(13) 0.0155(13) 0.0045(11) 0.0029(10) 0.0114(11)
C23 0.0278(15) 0.0383(15) 0.0218(14) 0.0068(12) 0.0031(11) 0.0179(12)
C24 0.0368(17) 0.0352(15) 0.0294(16) 0.0104(12) 0.0051(13) 0.0201(13)
C25 0.0333(16) 0.0243(13) 0.0292(16) 0.0053(11) 0.0049(12) 0.0089(12)
C26 0.0258(14) 0.0281(13) 0.0198(14) 0.0056(11) 0.0044(11) 0.0095(11)
C31 0.0217(13) 0.0192(11) 0.0158(12) 0.0034(9) 0.0036(10) 0.0035(10)
C32 0.0292(15) 0.0213(12) 0.0230(14) 0.0104(10) 0.0019(11) 0.0041(11)
C33 0.0271(15) 0.0282(13) 0.0279(15) 0.0120(12) -0.0028(12) 0.0065(11)
C34 0.0223(14) 0.0235(12) 0.0283(15) 0.0058(11) 0.0018(11) 0.0031(10)
C35 0.0282(15) 0.0238(12) 0.0266(15) 0.0125(11) 0.0035(11) 0.0032(11)
C36 0.0263(14) 0.0246(12) 0.0204(14) 0.0100(11) -0.0001(11) 0.0054(11)
C37 0.0308(18) 0.0487(19) 0.070(3) 0.0309(19) -0.0069(17) -0.0112(15)
C41 0.0204(13) 0.0225(12) 0.0190(13) 0.0087(10) 0.0012(10) 0.0037(10)
C42 0.0331(16) 0.0363(15) 0.0183(14) 0.0099(11) 0.0041(11) 0.0148(12)
C43 0.0421(18) 0.0360(15) 0.0240(15) 0.0087(12) 0.0054(13) 0.0205(13)
C44 0.0271(15) 0.0300(14) 0.0291(15) 0.0131(12) -0.0007(12) 0.0086(11)
C45 0.0297(15) 0.0297(13) 0.0191(14) 0.0093(11) -0.0030(11) 0.0041(11)
C46 0.0259(14) 0.0255(12) 0.0197(14) 0.0058(11) 0.0033(11) 0.0058(11)
C47 0.048(2) 0.0398(16) 0.0347(18) 0.0181(14) -0.0089(15) 0.0123(15)
C51 0.0238(13) 0.0209(12) 0.0182(13) 0.0064(10) 0.0043(10) 0.0060(10)
C52 0.0223(14) 0.0271(13) 0.0265(15) 0.0063(11) 0.0051(11) 0.0025(11)
C53 0.0323(16) 0.0233(13) 0.0272(15) 0.0025(11) -0.0004(12) 0.0005(11)
C54 0.0394(16) 0.0213(12) 0.0173(13) 0.0046(10) 0.0039(11) 0.0118(11)
C55 0.0291(15) 0.0249(13) 0.0232(14) 0.0086(11) 0.0073(11) 0.0097(11)
C56 0.0241(14) 0.0227(12) 0.0200(13) 0.0065(10) 0.0022(11) 0.0053(10)
C57 0.069(2) 0.0365(17) 0.0292(18) 0.0050(14) 0.0221(16) 0.0119(16)
C61 0.038(2) 0.048(2) 0.088(3) 0.027(2) 0.002(2) -0.0103(16)
C62 0.0298(16) 0.0324(15) 0.0303(16) 0.0082(12) -0.0006(12) -0.0036(12)
C63 0.042(2) 0.065(2) 0.071(3) 0.033(2) 0.0142(19) 0.0224(18)
C71 0.044(2) 0.0489(19) 0.0287(18) 0.0058(14) -0.0095(14) -0.0053(15)
C72 0.0261(15) 0.0246(13) 0.0352(17) 0.0020(12) 0.0069(12) 0.0075(11)
C73 0.0282(16) 0.0420(17) 0.047(2) 0.0151(15) 0.0074(14) 0.0068(13)
C81 0.0323(17) 0.059(2) 0.0268(17) -0.0010(15) -0.0002(13) 0.0025(15)
C82 0.0217(14) 0.0351(15) 0.0296(16) 0.0027(12) -0.0001(12) 0.0089(12)
C83 0.0288(16) 0.0474(18) 0.0364(18) 0.0119(14) 0.0026(13) 0.0043(14)
C91 0.0313(17) 0.066(2) 0.038(2) 0.0180(17) -0.0044(14) 0.0057(16)
C92 0.0222(14) 0.0267(13) 0.0340(16) 0.0045(12) 0.0009(12) 0.0056(11)
C93 0.0323(17) 0.0354(16) 0.0406(19) 0.0017(14) 0.0067(14) 0.0036(13)
C5S 0.125(6) 0.087(6) 0.046(5) 0.026(4) -0.025(4) 0.030(4)
C6S 0.123(6) 0.049(4) 0.050(5) 0.021(4) -0.032(4) 0.020(4)
C4S 0.134(6) 0.104(6) 0.063(5) 0.036(5) -0.010(5) 0.031(4)
C3S 0.161(7) 0.164(9) 0.083(6) 0.007(6) 0.026(5) 0.022(6)
C2S 0.170(7) 0.205(10) 0.079(6) -0.010(8) 0.046(7) 0.001(7)
C1S 0.091(7) 0.141(10) 0.118(8) 0.033(8) 0.063(5) -0.001(7)

loop_
_atom_type_symbol
_atom_type_description
_atom_type_scat_dispersion_real
_atom_type_scat_dispersion_imag
_atom_type_scat_source
C C 0.0033 0.0016 'International Tables Vol C Tables 4.2.6.8 and 6.1.1.4'
H H 0.0000 0.0000 'International Tables Vol C Tables 4.2.6.8 and 6.1.1.4'
N N 0.0061 0.0033 'International Tables Vol C Tables 4.2.6.8 and 6.1.1.4'
O O 0.0106 0.0060 'International Tables Vol C Tables 4.2.6.8 and 6.1.1.4'
P P 0.1023 0.0942 'International Tables Vol C Tables 4.2.6.8 and 6.1.1.4'
Cu Cu 0.3201 1.2651 'International Tables Vol C Tables 4.2.6.8 and 6.1.1.4'

loop_
_geom_angle_atom_site_label_1
_geom_angle_atom_site_label_2
_geom_angle_atom_site_label_3
_geom_angle
_geom_angle_site_symmetry_1
_geom_angle_site_symmetry_3
_geom_angle_publ_flag
C31 P1 C51 102.38(12) . . ?
C31 P1 C41 103.23(12) . . ?
C51 P1 C41 102.61(12) . . ?
C31 P1 Cu1 109.09(9) . . ?
C51 P1 Cu1 119.66(9) . . ?
C41 P1 Cu1 117.70(9) . . ?
N1 Cu1 N2 98.52(9) . . ?
N1 Cu1 P1 128.99(7) . . ?
N2 Cu1 P1 132.05(7) . . ?
C2 N1 C11 119.0(2) . . ?
C2 N1 Cu1 121.61(17) . . ?
C11 N1 Cu1 119.28(16) . . ?
C4 N2 C21 118.7(2) . . ?
C4 N2 Cu1 121.08(17) . . ?
C21 N2 Cu1 118.83(16) . . ?
C34 O1 C37 117.5(2) . . ?
C44 O2 C47 117.1(2) . . ?
C54 O3 C57 117.2(2) . . ?
N1 C2 C3 123.9(2) . . ?
N1 C2 C1 120.2(2) . . ?
C3 C2 C1 115.9(2) . . ?
C2 C3 C4 129.9(2) . . ?
N2 C4 C3 124.3(2) . . ?
N2 C4 C5 120.0(2) . . ?
C3 C4 C5 115.7(2) . . ?
C12 C11 C16 121.0(2) . . ?
C12 C11 N1 120.0(2) . . ?
C16 C11 N1 119.0(2) . . ?
C13 C12 C11 118.2(3) . . ?
C13 C12 C62 120.4(3) . . ?
C11 C12 C62 121.3(2) . . ?
C14 C13 C12 121.4(3) . . ?
C13 C14 C15 119.9(3) . . ?
C14 C15 C16 120.9(3) . . ?
C15 C16 C11 118.5(3) . . ?
C15 C16 C72 120.6(3) . . ?
C11 C16 C72 120.9(2) . . ?
C26 C21 C22 120.1(2) . . ?
C26 C21 N2 121.2(2) . . ?
C22 C21 N2 118.6(2) . . ?
C23 C22 C21 119.2(2) . . ?
C23 C22 C82 118.8(2) . . ?
C21 C22 C82 122.0(2) . . ?
C24 C23 C22 121.0(3) . . ?
C23 C24 C25 119.7(3) . . ?
C24 C25 C26 121.3(3) . . ?
C25 C26 C21 118.7(3) . . ?
C25 C26 C92 118.9(2) . . ?
C21 C26 C92 122.4(2) . . ?
C36 C31 C32 118.0(2) . . ?
C36 C31 P1 122.9(2) . . ?
C32 C31 P1 119.05(19) . . ?
C33 C32 C31 121.3(2) . . ?
C32 C33 C34 120.0(3) . . ?
O1 C34 C35 124.7(2) . . ?
O1 C34 C33 115.4(2) . . ?
C35 C34 C33 119.9(2) . . ?
C36 C35 C34 119.2(2) . . ?
C35 C36 C31 121.6(2) . . ?
C42 C41 C46 117.8(2) . . ?
C42 C41 P1 118.2(2) . . ?
C46 C41 P1 124.0(2) . . ?
C43 C42 C41 121.5(3) . . ?
C42 C43 C44 120.2(3) . . ?
O2 C44 C45 125.1(3) . . ?
O2 C44 C43 115.5(2) . . ?
C45 C44 C43 119.4(3) . . ?
C44 C45 C46 119.6(3) . . ?
C45 C46 C41 121.6(2) . . ?
C56 C51 C52 117.3(2) . . ?
C56 C51 P1 123.2(2) . . ?
C52 C51 P1 119.5(2) . . ?
C53 C52 C51 121.2(3) . . ?
C52 C53 C54 120.3(3) . . ?
O3 C54 C55 123.9(3) . . ?
O3 C54 C53 116.4(2) . . ?
C55 C54 C53 119.7(2) . . ?
C54 C55 C56 119.2(3) . . ?
C51 C56 C55 122.0(2) . . ?
C63 C62 C61 110.4(3) . . ?
C63 C62 C12 110.5(3) . . ?
C61 C62 C12 112.5(3) . . ?
C16 C72 C73 113.5(3) . . ?
C16 C72 C71 112.1(2) . . ?
C73 C72 C71 109.7(3) . . ?
C22 C82 C81 109.9(3) . . ?
C22 C82 C83 112.2(2) . . ?
C81 C82 C83 110.8(2) . . ?
C26 C92 C91 111.3(2) . . ?
C26 C92 C93 112.6(2) . . ?
C91 C92 C93 109.3(2) . . ?
C6S C5S C4S 111.0(9) . . ?
C5S C4S C3S 114.2(11) . . ?
C2S C3S C4S 109.2(13) . . ?
C3S C2S C1S 103.6(13) . . ?

loop_
_geom_bond_atom_site_label_1
_geom_bond_atom_site_label_2
_geom_bond_distance
_geom_bond_site_symmetry_2
_geom_bond_publ_flag
P1 C31 1.820(3) . ?
P1 C51 1.824(3) . ?
P1 C41 1.831(3) . ?
P1 Cu1 2.1697(9) . ?
Cu1 N1 1.954(2) . ?
Cu1 N2 1.957(2) . ?
N1 C2 1.332(3) . ?
N1 C11 1.435(3) . ?
N2 C4 1.333(3) . ?
N2 C21 1.435(3) . ?
O1 C34 1.368(3) . ?
O1 C37 1.418(4) . ?
O2 C44 1.366(3) . ?
O2 C47 1.425(4) . ?
O3 C54 1.361(3) . ?
O3 C57 1.433(4) . ?
C1 C2 1.525(4) . ?
C2 C3 1.397(4) . ?
C3 C4 1.401(4) . ?
C4 C5 1.514(4) . ?
C11 C12 1.400(4) . ?
C11 C16 1.409(4) . ?
C12 C13 1.394(4) . ?
C12 C62 1.531(4) . ?
C13 C14 1.380(5) . ?
C14 C15 1.382(4) . ?
C15 C16 1.395(4) . ?
C16 C72 1.522(4) . ?
C21 C26 1.404(4) . ?
C21 C22 1.410(4) . ?
C22 C23 1.394(4) . ?
C22 C82 1.521(4) . ?
C23 C24 1.377(4) . ?
C24 C25 1.387(4) . ?
C25 C26 1.397(4) . ?
C26 C92 1.523(4) . ?
C31 C36 1.392(4) . ?
C31 C32 1.394(4) . ?
C32 C33 1.375(4) . ?
C33 C34 1.394(4) . ?
C34 C35 1.389(4) . ?
C35 C36 1.389(4) . ?
C41 C42 1.394(4) . ?
C41 C46 1.395(4) . ?
C42 C43 1.377(4) . ?
C43 C44 1.402(4) . ?
C44 C45 1.389(4) . ?
C45 C46 1.395(4) . ?
C51 C56 1.395(4) . ?
C51 C52 1.403(4) . ?
C52 C53 1.380(4) . ?
C53 C54 1.397(4) . ?
C54 C55 1.385(4) . ?
C55 C56 1.396(4) . ?
C61 C62 1.522(4) . ?
C62 C63 1.518(5) . ?
C71 C72 1.526(4) . ?
C72 C73 1.523(4) . ?
C81 C82 1.534(4) . ?
C82 C83 1.535(4) . ?
C91 C92 1.526(4) . ?
C92 C93 1.533(4) . ?
C5S C6S 1.347(11) . ?
C5S C4S 1.410(11) . ?
C4S C3S 1.459(12) . ?
C3S C2S 1.361(13) . ?
C2S C1S 1.449(13) . ?
